data_7047691
loop_
_publ_author_name
'Bera, Siba Prasad'
'Mondal, Arpan'
'Roy, Subhadip'
'Dey, Bijoy'
'Santra, Atanu'
'Konar, Sanjit'

_publ_section_title
;
 3D isomorphous lanthanide coordination polymers displaying magnetic
 refrigeration, slow magnetic relaxation and tunable proton conduction.
;
_journal_issue 43
_journal_name_full 'Dalton transactions (Cambridge, England : 2003)'
_journal_page_first 15405
_journal_page_last 15415
_journal_paper_doi 10.1039/c8dt03498b
_journal_volume 47
_journal_year 2018
_chemical_formula_moiety 'C28 H32 Dy4 O34 S4, 4.6(H2 O), 1.4(C2 H3 N1)'
_chemical_formula_sum 'C30.8 H45.4 Dy4 N1.4 O38.6 S4'
_chemical_formula_weight 1831.12
_space_group_crystal_system tetragonal
_space_group_IT_number 82
_space_group_name_Hall 'I -4'
_space_group_name_H-M_alt 'I -4'
_symmetry_space_group_name_Hall 'I -4'
_symmetry_space_group_name_H-M 'I -4'
_atom_sites_solution_hydrogens mixed
_atom_sites_solution_primary dual
_audit_creation_date 2018-01-23
_audit_creation_method
;
Olex2 1.2-dev
(compiled 2017.12.08 svn.r3473 for OlexSys, GUI svn.r5356)
;
_audit_update_record
;
2018-04-20 deposited with the CCDC.
2018-10-02 downloaded from the CCDC.
;
_cell_angle_alpha 90
_cell_angle_beta 90
_cell_angle_gamma 90
_cell_formula_units_Z 2
_cell_length_a 12.8964(4)
_cell_length_b 12.8964(4)
_cell_length_c 16.2519(6)
_cell_measurement_reflns_used 6681
_cell_measurement_temperature 296(2)
_cell_measurement_theta_max 33.288
_cell_measurement_theta_min 3.364
_cell_volume 2702.97(15)
_computing_cell_refinement 'SAINT v8.34A (Bruker, 2013)'
_computing_data_reduction 'SAINT v8.34A (Bruker, 2013)'
_computing_molecular_graphics 'Olex2 (Dolomanov et al., 2009)'
_computing_publication_material 'Olex2 (Dolomanov et al., 2009)'
_computing_structure_refinement 'ShelXL (Sheldrick, 2015)'
_computing_structure_solution 'ShelXT (Sheldrick, 2015)'
_diffrn_ambient_temperature 296.15
_diffrn_measured_fraction_theta_full 0.993
_diffrn_measured_fraction_theta_max 0.995
_diffrn_measurement_device_type 'Bruker APEX-II CCD'
_diffrn_measurement_method '\f and \w scans'
_diffrn_radiation_type MoK\a
_diffrn_radiation_wavelength 0.71073
_diffrn_reflns_av_R_equivalents 0.0208
_diffrn_reflns_av_unetI/netI 0.0371
_diffrn_reflns_Laue_measured_fraction_full 0.993
_diffrn_reflns_Laue_measured_fraction_max 0.995
_diffrn_reflns_limit_h_max 17
_diffrn_reflns_limit_h_min -7
_diffrn_reflns_limit_k_max 18
_diffrn_reflns_limit_k_min -18
_diffrn_reflns_limit_l_max 22
_diffrn_reflns_limit_l_min -22
_diffrn_reflns_number 8591
_diffrn_reflns_point_group_measured_fraction_full 0.935
_diffrn_reflns_point_group_measured_fraction_max 0.903
_diffrn_reflns_theta_full 25.242
_diffrn_reflns_theta_max 29.974
_diffrn_reflns_theta_min 2.506
_exptl_absorpt_coefficient_mu 5.726
_exptl_absorpt_correction_T_max 0.7465
_exptl_absorpt_correction_T_min 0.5159
_exptl_absorpt_correction_type multi-scan
_exptl_absorpt_process_details
'SADABS-2014/2 (Bruker,2014/2) was used for absorption correction. wR2(int) was 0.0931 before and 0.0502 after correction. The Ratio of minimum to maximum transmission is 0.6911. The \l/2 correction factor is 0.00150.'
_exptl_crystal_colour colourless
_exptl_crystal_density_diffrn 2.250
_exptl_crystal_description block
_exptl_crystal_F_000 1754
_exptl_crystal_size_max 0.42
_exptl_crystal_size_mid 0.40
_exptl_crystal_size_min 0.21
_refine_diff_density_max 0.579
_refine_diff_density_min -0.440
_refine_diff_density_rms 0.093
_refine_ls_abs_structure_details
;
 Flack x determined using 1470 quotients [(I+)-(I-)]/[(I+)+(I-)]
 (Parsons, Flack and Wagner, Acta Cryst. B69 (2013) 249-259).
;
_refine_ls_abs_structure_Flack -0.008(6)
_refine_ls_extinction_coef 0.00071(6)
_refine_ls_extinction_expression Fc^*^=kFc[1+0.001xFc^2^\l^3^/sin(2\q)]^-1/4^
_refine_ls_extinction_method 'SHELXL-2017/1 (Sheldrick 2017)'
_refine_ls_goodness_of_fit_ref 0.918
_refine_ls_hydrogen_treatment mixed
_refine_ls_matrix_type full
_refine_ls_number_parameters 220
_refine_ls_number_reflns 3557
_refine_ls_number_restraints 37
_refine_ls_restrained_S_all 0.914
_refine_ls_R_factor_all 0.0170
_refine_ls_R_factor_gt 0.0166
_refine_ls_shift/su_max 0.001
_refine_ls_shift/su_mean 0.000
_refine_ls_structure_factor_coef Fsqd
_refine_ls_weighting_details 'w=1/[\s^2^(Fo^2^)] where P=(Fo^2^+2Fc^2^)/3'
_refine_ls_weighting_scheme calc
_refine_ls_wR_factor_gt 0.0338
_refine_ls_wR_factor_ref 0.0340
_reflns_Friedel_coverage 0.754
_reflns_Friedel_fraction_full 0.872
_reflns_Friedel_fraction_max 0.805
_reflns_number_gt 3510
_reflns_number_total 3557
_reflns_threshold_expression 'I > 2\s(I)'
_cod_data_source_file c8dt03498b2.cif
_cod_data_source_block CP_2
_cod_depositor_comments 'Adding full bibliography for 7047688--7047691.cif.'
_cod_original_cell_volume 2703.0(2)
_cod_original_formula_sum 'C30.80 H45.40 Dy4 N1.40 O38.60 S4'
_cod_database_code 7047691
_shelx_shelxl_version_number 2017/1
_shelx_space_group_comment
;
The symmetry employed for this shelxl refinement is uniquely defined
by the following loop, which should always be used as a source of
symmetry information in preference to the above space-group names.
They are only intended as comments.
;
_olex2_refinement_description
;
1. Fixed Uiso
 At 1.2 times of:
  All C(H) groups
 At 1.5 times of:
  All C(H,H,H) groups, All O(H,H) groups
2. Restrained distances
 O2L-H2LA = O2L-H2LB
 0.85 with sigma of 0.02
 O1L-H1LA = O1L-H1LB
 0.85 with sigma of 0.02
 C9-C1
 1.456 with sigma of 0.01
 N10-C1
 2.593 with sigma of 0.02
 H2LA-H2LB
 1.34 with sigma of 0.04
 H1LA-H1LB
 1.34 with sigma of 0.04
 Dy1-H2LA \\sim Dy1-H2LB
 with sigma of 0.02
 Dy1-H1LA \\sim Dy1-H1LB
 with sigma of 0.02
3. Uiso/Uaniso restraints and constraints
C1 \\sim C9 \\sim N10: within 2A with sigma of 0.04 and sigma for terminal
atoms of 0.08
Uanis(C1) \\sim Ueq: with sigma of 0.001 and sigma for terminal atoms of 0.002
4. Rigid body (RIGU) restrains
 C1, C9, N10
 with sigma for 1-2 distances of 0.004 and sigma for 1-3 distances of 0.004
 N10, C1, C9
 with sigma for 1-2 distances of 0.001 and sigma for 1-3 distances of 0.001
5. Others
 Fixed Sof: C1(0.35) H1A(0.35) H1B(0.35) H1C(0.35) C9(0.35) N10(0.35)
 O0AA(0.15) H0AA(0.15) H0AB(0.15)
6.a Riding coordinates:
 O0AA(H0AA,H0AB)
6.b Free rotating group:
 O1W(H1WA,H1WB)
6.c Aromatic/amide H refined with riding coordinates:
 C7(H7), C6(H6), C3(H3)
6.d Idealised Me refined as rotating group:
 C1(H1A,H1B,H1C)
;
_olex2_submission_special_instructions 'No special instructions were received'

loop_
_space_group_symop_operation_xyz
'x, y, z'
'y, -x, -z'
'-y, x, -z'
'-x, -y, z'
'x+1/2, y+1/2, z+1/2'
'y+1/2, -x+1/2, -z+1/2'
'-y+1/2, x+1/2, -z+1/2'
'-x+1/2, -y+1/2, z+1/2'

loop_
_atom_site_label
_atom_site_type_symbol
_atom_site_fract_x
_atom_site_fract_y
_atom_site_fract_z
_atom_site_U_iso_or_equiv
_atom_site_adp_type
_atom_site_occupancy
_atom_site_site_symmetry_order
_atom_site_calc_flag
_atom_site_refinement_flags_posn
_atom_site_refinement_flags_adp
_atom_site_refinement_flags_occupancy
_atom_site_disorder_assembly
_atom_site_disorder_group
Dy1 Dy -0.65057(2) 0.03211(2) -0.32623(2) 0.00796(5) Uani 1 1 d D . . . .
O1 O -0.4831(2) 0.1010(2) -0.31391(15) 0.0107(5) Uani 1 1 d . . . . .
O3 O -0.6592(3) -0.2415(3) -0.24382(18) 0.0204(7) Uani 1 1 d . . . . .
O5 O -1.000000 -0.500000 -0.4284(2) 0.0148(9) Uani 1 2 d S T P . .
O2L O -0.8309(3) 0.0508(3) -0.37445(19) 0.0236(7) Uani 1 1 d D . . . .
H2LA H -0.848(4) 0.111(2) -0.389(3) 0.035 Uiso 1 1 d DR . . . .
H2LB H -0.845(4) 0.017(4) -0.418(3) 0.035 Uiso 1 1 d DR . . . .
S1 S -1.06270(8) -0.28739(8) -0.46773(5) 0.01330(19) Uani 1 1 d . . . . .
O6 O -1.0526(3) -0.1759(2) -0.47916(18) 0.0207(6) Uani 1 1 d . . . . .
O7 O -1.1582(3) -0.3162(3) -0.42643(18) 0.0225(8) Uani 1 1 d . . . . .
C4 C -0.9584(3) -0.3237(3) -0.4022(2) 0.0109(7) Uani 1 1 d . . . . .
C0AA C -0.7365(3) -0.2057(4) -0.2821(2) 0.0147(8) Uani 1 1 d . . . . .
C2AA C -0.8128(3) -0.2813(3) -0.3156(2) 0.0143(8) Uani 1 1 d . . . . .
C7 C -0.8006(4) -0.3867(4) -0.2968(2) 0.0155(8) Uani 1 1 d . . . . .
H7 H -0.748439 -0.407236 -0.260825 0.019 Uiso 1 1 calc R . . . .
C6 C -0.8656(3) -0.4608(3) -0.3314(3) 0.0170(8) Uani 1 1 d . . . . .
H6 H -0.857528 -0.530598 -0.318661 0.020 Uiso 1 1 calc R . . . .
C5 C -0.9425(3) -0.4289(3) -0.3853(2) 0.0126(8) Uani 1 1 d . . . . .
C3 C -0.8931(3) -0.2505(3) -0.3676(2) 0.0143(8) Uani 1 1 d . . . . .
H3 H -0.902793 -0.180523 -0.379163 0.017 Uiso 1 1 calc R . . . .
O2 O -0.7521(3) -0.1103(3) -0.29426(18) 0.0179(6) Uani 1 1 d . . . . .
O1L O -0.6531(3) 0.1774(3) -0.4188(2) 0.0238(8) Uani 1 1 d D . . . .
H1LA H -0.699(3) 0.227(3) -0.419(3) 0.036 Uiso 1 1 d DR . . . .
H1LB H -0.602(3) 0.205(4) -0.443(3) 0.036 Uiso 1 1 d DR . . . .
O1W O -0.4677(4) 0.2564(3) -0.4588(3) 0.0545(13) Uani 1 1 d . . . . .
H1WA H -0.444250 0.239057 -0.505442 0.082 Uiso 1 1 d G . . . .
H1WB H -0.454748 0.320577 -0.455352 0.082 Uiso 1 1 d G . . . .
O4 O -1.0503(2) -0.3451(2) -0.54456(15) 0.0137(6) Uani 1 1 d . . . . .
C1 C -0.491(3) 0.504(5) -0.2657(8) 0.058(5) Uani 0.35 1 d D U . A -1
H1A H -0.564407 0.497530 -0.258370 0.086 Uiso 0.35 1 calc GR . . A -1
H1B H -0.467901 0.568912 -0.243154 0.086 Uiso 0.35 1 calc GR . . A -1
H1C H -0.456390 0.448079 -0.237931 0.086 Uiso 0.35 1 calc GR . . A -1
C9 C -0.4663(14) 0.500(2) -0.3530(8) 0.050(4) Uani 0.35 1 d D U . A -1
N10 N -0.4164(16) 0.4571(17) -0.4089(11) 0.060(4) Uani 0.35 1 d D U . A -1
O0AA O -0.434(4) 0.529(4) -0.421(3) 0.077(12) Uiso 0.15 1 d . . . B -2
H0AA H -0.483462 0.534431 -0.387877 0.116 Uiso 0.15 1 d R . . B -2
H0AB H -0.386102 0.499731 -0.394037 0.116 Uiso 0.15 1 d R . . B -2
H1 H -0.467(4) 0.149(4) -0.342(3) 0.018(12) Uiso 1 1 d . . . . .

loop_
_atom_site_aniso_label
_atom_site_aniso_U_11
_atom_site_aniso_U_22
_atom_site_aniso_U_33
_atom_site_aniso_U_23
_atom_site_aniso_U_13
_atom_site_aniso_U_12
Dy1 0.00930(9) 0.00794(9) 0.00664(7) -0.00069(6) -0.00180(6) 0.00073(8)
O1 0.0121(13) 0.0099(12) 0.0101(12) 0.0036(10) 0.0010(10) -0.0019(12)
O3 0.0196(16) 0.0195(16) 0.0222(14) 0.0060(12) -0.0104(13) -0.0084(15)
O5 0.020(2) 0.016(2) 0.0095(16) 0.000 0.000 -0.008(2)
O2L 0.0237(18) 0.0260(18) 0.0212(15) -0.0008(14) -0.0063(14) 0.0046(17)
S1 0.0115(4) 0.0197(5) 0.0087(4) -0.0038(3) -0.0015(3) 0.0041(4)
O6 0.0281(17) 0.0163(15) 0.0177(13) -0.0048(12) -0.0051(13) 0.0076(15)
O7 0.0119(16) 0.039(2) 0.0166(14) -0.0022(14) 0.0025(12) 0.0060(16)
C4 0.0084(17) 0.0134(18) 0.0108(14) -0.0035(13) 0.0002(14) -0.0018(16)
C0AA 0.017(2) 0.017(2) 0.0109(16) 0.0006(15) -0.0006(15) -0.0047(18)
C2AA 0.0149(18) 0.0148(18) 0.0131(17) 0.0005(15) 0.0001(14) -0.0072(17)
C7 0.016(2) 0.016(2) 0.0140(16) 0.0006(15) -0.0042(15) -0.0016(18)
C6 0.020(2) 0.0134(18) 0.0178(17) 0.0024(17) -0.0031(18) -0.0021(17)
C5 0.0136(19) 0.0133(19) 0.0109(15) -0.0008(14) 0.0031(14) -0.0053(17)
C3 0.017(2) 0.014(2) 0.0119(16) -0.0013(15) 0.0023(15) -0.0012(18)
O2 0.0185(16) 0.0156(15) 0.0195(13) -0.0013(12) -0.0013(12) -0.0061(14)
O1L 0.0251(19) 0.0183(17) 0.0280(16) 0.0079(14) -0.0024(15) 0.0016(16)
O1W 0.046(3) 0.029(2) 0.088(4) -0.005(2) 0.036(3) -0.001(2)
O4 0.0151(14) 0.0174(15) 0.0087(11) -0.0043(10) 0.0011(10) -0.0007(13)
C1 0.058(6) 0.056(5) 0.059(5) -0.001(3) 0.000(3) 0.001(3)
C9 0.035(8) 0.061(11) 0.055(5) -0.011(6) -0.012(5) -0.006(10)
N10 0.055(10) 0.051(10) 0.073(8) -0.018(8) 0.009(8) -0.021(9)

loop_
_atom_type_symbol
_atom_type_description
_atom_type_scat_dispersion_real
_atom_type_scat_dispersion_imag
_atom_type_scat_source
C C 0.0033 0.0016 'International Tables Vol C Tables 4.2.6.8 and 6.1.1.4'
H H 0.0000 0.0000 'International Tables Vol C Tables 4.2.6.8 and 6.1.1.4'
Dy Dy -0.1892 4.4098 'International Tables Vol C Tables 4.2.6.8 and 6.1.1.4'
N N 0.0061 0.0033 'International Tables Vol C Tables 4.2.6.8 and 6.1.1.4'
O O 0.0106 0.0060 'International Tables Vol C Tables 4.2.6.8 and 6.1.1.4'
S S 0.1246 0.1234 'International Tables Vol C Tables 4.2.6.8 and 6.1.1.4'

loop_
_geom_angle_atom_site_label_1
_geom_angle_atom_site_label_2
_geom_angle_atom_site_label_3
_geom_angle
_geom_angle_site_symmetry_1
_geom_angle_site_symmetry_3
_geom_angle_publ_flag
O1 Dy1 O1 72.60(11) . 7_454 y
O1 Dy1 O1 70.92(11) 7_454 4_455 y
O1 Dy1 O1 66.97(12) . 4_455 y
O1 Dy1 O2L 139.52(11) 4_455 . y
O1 Dy1 O2L 149.23(11) . . y
O1 Dy1 O2L 124.55(10) 7_454 . y
O1 Dy1 O1L 76.72(11) . . y
O1 Dy1 O1L 131.94(11) 7_454 . y
O1 Dy1 O4 105.59(10) . 3_464 y
O3 Dy1 O1 144.63(9) 6_444 4_455 y
O3 Dy1 O1 99.01(11) 6_444 . y
O3 Dy1 O1 73.92(10) 6_444 7_454 y
O3 Dy1 O2L 67.01(11) 6_444 . y
O3 Dy1 O1L 75.45(12) 6_444 . y
O3 Dy1 O4 138.28(10) 6_444 3_464 y
O2 Dy1 O1 79.80(11) . 4_455 y
O2 Dy1 O1 143.39(11) . . y
O2 Dy1 O1 82.62(10) . 7_454 y
O2 Dy1 O3 99.50(12) . 6_444 y
O2 Dy1 O2L 67.38(12) . . y
O2 Dy1 O1L 138.74(12) . . y
O2 Dy1 O4 80.15(10) . 3_464 y
O1L Dy1 O1 127.53(11) . 4_455 y
O1L Dy1 O2L 73.29(12) . . y
O4 Dy1 O1 145.59(10) 3_464 7_454 y
O4 Dy1 O1 76.84(9) 3_464 4_455 y
O4 Dy1 O2L 74.83(11) 3_464 . y
O4 Dy1 O1L 78.07(11) 3_464 . y
Dy1 O1 Dy1 102.12(10) 6_444 4_455 ?
Dy1 O1 Dy1 112.17(12) . 4_455 ?
Dy1 O1 Dy1 105.07(10) . 6_444 ?
Dy1 O1 H1 108(3) 6_444 . ?
Dy1 O1 H1 108(4) 4_455 . ?
Dy1 O1 H1 119(4) . . ?
C0AA O3 Dy1 128.0(3) . 7_454 ?
C5 O5 C5 118.6(4) 4_345 . ?
Dy1 O2L H2LA 115(3) . . ?
Dy1 O2L H2LB 114(3) . . ?
H2LA O2L H2LB 101(4) . . ?
O6 S1 C4 105.59(18) . . ?
O6 S1 O4 112.59(18) . . ?
O7 S1 O6 112.8(2) . . ?
O7 S1 C4 107.30(18) . . ?
O7 S1 O4 110.95(19) . . ?
O4 S1 C4 107.12(18) . . ?
C5 C4 S1 118.9(3) . . ?
C3 C4 S1 121.6(3) . . ?
C3 C4 C5 119.5(4) . . ?
O3 C0AA C2AA 117.6(4) . . ?
O3 C0AA O2 124.0(4) . . ?
O2 C0AA C2AA 118.4(4) . . ?
C7 C2AA C0AA 118.7(4) . . ?
C3 C2AA C0AA 121.8(4) . . ?
C3 C2AA C7 119.4(4) . . ?
C2AA C7 H7 119.6 . . ?
C6 C7 C2AA 120.7(4) . . ?
C6 C7 H7 119.6 . . ?
C7 C6 H6 120.5 . . ?
C5 C6 C7 118.9(4) . . ?
C5 C6 H6 120.5 . . ?
O5 C5 C4 117.9(3) . . ?
O5 C5 C6 120.8(4) . . ?
C6 C5 C4 121.1(4) . . ?
C4 C3 C2AA 120.2(4) . . ?
C4 C3 H3 119.9 . . ?
C2AA C3 H3 119.9 . . ?
C0AA O2 Dy1 135.9(3) . . ?
Dy1 O1L H1LA 126(3) . . ?
Dy1 O1L H1LB 128(3) . . ?
H1LA O1L H1LB 102(4) . . ?
H1WA O1W H1WB 104.3 . . ?
S1 O4 Dy1 145.38(19) . 2_444 ?
H1A C1 H1B 109.5 . . ?
H1A C1 H1C 109.5 . . ?
H1B C1 H1C 109.5 . . ?
C9 C1 H1A 109.5 . . ?
C9 C1 H1B 109.5 . . ?
C9 C1 H1C 109.5 . . ?
N10 C9 C1 147(3) . . ?
H0AA O0AA H0AB 104.4 . . ?

loop_
_geom_bond_atom_site_label_1
_geom_bond_atom_site_label_2
_geom_bond_distance
_geom_bond_site_symmetry_2
_geom_bond_publ_flag
Dy1 O1 2.344(3) . y
Dy1 O1 2.440(3) 4_455 y
Dy1 O1 2.374(2) 7_454 y
Dy1 O3 2.315(3) 6_444 y
Dy1 O2L 2.466(4) . y
Dy1 O2 2.314(3) . y
Dy1 O1L 2.403(3) . y
Dy1 O4 2.354(3) 3_464 y
O1 H1 0.80(5) . ?
O3 C0AA 1.262(5) . ?
O5 C5 1.371(4) . ?
O5 C5 1.371(4) 4_345 ?
O2L H2LA 0.84(2) . ?
O2L H2LB 0.85(2) . ?
S1 O6 1.455(3) . ?
S1 O7 1.451(3) . ?
S1 C4 1.779(4) . ?
S1 O4 1.463(3) . ?
C4 C5 1.400(6) . ?
C4 C3 1.384(6) . ?
C0AA C2AA 1.488(6) . ?
C0AA O2 1.262(5) . ?
C2AA C7 1.402(6) . ?
C2AA C3 1.394(6) . ?
C7 H7 0.9300 . ?
C7 C6 1.390(6) . ?
C6 H6 0.9300 . ?
C6 C5 1.385(6) . ?
C3 H3 0.9300 . ?
O1L H1LA 0.87(2) . ?
O1L H1LB 0.85(2) . ?
O1W H1WA 0.8460 . ?
O1W H1WB 0.8464 . ?
C1 H1A 0.9600 . ?
C1 H1B 0.9600 . ?
C1 H1C 0.9600 . ?
C1 C9 1.455(12) . ?
C9 N10 1.24(2) . ?
O0AA H0AA 0.8458 . ?
O0AA H0AB 0.8457 . ?

loop_
_geom_hbond_atom_site_label_D
_geom_hbond_atom_site_label_H
_geom_hbond_atom_site_label_A
_geom_hbond_distance_DH
_geom_hbond_distance_HA
_geom_hbond_distance_DA
_geom_hbond_angle_DHA
_geom_hbond_site_symmetry_A
_geom_hbond_publ_flag
O2L H2LA O6 0.84(2) 2.12(4) 2.785(4) 136(4) 4_355 yes
O2L H2LB O6 0.85(2) 1.91(3) 2.729(5) 160(5) 3_464 yes
O1L H1LA O7 0.87(2) 2.18(3) 3.025(5) 165(5) 4_355 yes
O1L H1LB O1W 0.85(2) 1.87(3) 2.678(6) 159(5) . yes
O1W H1WA O7 0.85 2.25 2.984(6) 145.9 2_544 yes
O1W H1WB N10 0.85 1.98 2.79(2) 161.0 . yes
O1W H1WB O0AA 0.85 2.49 3.00(5) 120.2 2_454 yes
O1W H1WB O0AA 0.85 2.48 3.11(5) 131.8 4_465 yes
O1 H1 O1W 0.80(5) 2.35(5) 3.099(6) 156(4) . yes

loop_
_geom_torsion_atom_site_label_1
_geom_torsion_atom_site_label_2
_geom_torsion_atom_site_label_3
_geom_torsion_atom_site_label_4
_geom_torsion
_geom_torsion_site_symmetry_1
_geom_torsion_site_symmetry_4
Dy1 O3 C0AA C2AA -174.4(3) 7_454 .
Dy1 O3 C0AA O2 6.4(6) 7_454 .
O3 C0AA C2AA C7 5.8(6) . .
O3 C0AA C2AA C3 -171.6(4) . .
O3 C0AA O2 Dy1 39.1(6) . .
S1 C4 C5 O5 8.1(5) . .
S1 C4 C5 C6 -176.8(3) . .
S1 C4 C3 C2AA 179.2(3) . .
O6 S1 C4 C5 -174.8(3) . .
O6 S1 C4 C3 5.3(4) . .
O6 S1 O4 Dy1 31.5(4) . 2_444
O7 S1 C4 C5 64.6(4) . .
O7 S1 C4 C3 -115.3(3) . .
O7 S1 O4 Dy1 159.1(3) . 2_444
C4 S1 O4 Dy1 -84.1(3) . 2_444
C0AA C2AA C7 C6 -175.5(4) . .
C0AA C2AA C3 C4 175.6(4) . .
C2AA C0AA O2 Dy1 -140.1(3) . .
C2AA C7 C6 C5 0.3(6) . .
C7 C2AA C3 C4 -1.8(6) . .
C7 C6 C5 O5 172.1(4) . .
C7 C6 C5 C4 -2.9(6) . .
C5 O5 C5 C4 -125.0(4) 4_345 .
C5 O5 C5 C6 59.9(3) 4_345 .
C5 C4 C3 C2AA -0.7(6) . .
C3 C4 C5 O5 -172.0(3) . .
C3 C4 C5 C6 3.1(6) . .
C3 C2AA C7 C6 2.0(6) . .
O2 C0AA C2AA C7 -174.9(4) . .
O2 C0AA C2AA C3 7.7(6) . .
O4 S1 C4 C5 -54.6(3) . .
O4 S1 C4 C3 125.5(3) . .

loop_
_smtbx_masks_void_content
None
